data_1565688
loop_
_publ_author_name
'Jiang, Shengshi'
'Ni, Honghui'
'Liu, Fen'
'Gu, Shanshan'
'Yu, Ping'
'Gou, Yi'

_publ_section_title
;
 Binuclear Schiff base copper(II) complexes: Syntheses, crystal
 structures, HSA interaction and anti-cancer properties
;
_journal_name_full 'Inorganica Chimica Acta'
_journal_page_first 119186
_journal_paper_doi 10.1016/j.ica.2019.119186
_journal_volume 499
_journal_year 2020
_chemical_formula_moiety 'C30 H28 Cl2 Cu2 N4 O6, 2(N O3)'
_chemical_formula_sum 'C30 H28 Cl2 Cu2 N6 O12'
_chemical_formula_weight 862.58
_space_group_crystal_system triclinic
_space_group_IT_number 2
_space_group_name_Hall '-P 1'
_space_group_name_H-M_alt 'P -1'
_atom_sites_solution_hydrogens geom
_atom_sites_solution_primary iterative
_atom_sites_solution_secondary difmap
_cell_angle_alpha 102.591(3)
_cell_angle_beta 95.889(2)
_cell_angle_gamma 98.472(2)
_cell_formula_units_Z 1
_cell_length_a 7.4839(13)
_cell_length_b 10.6238(18)
_cell_length_c 11.0673(19)
_cell_measurement_reflns_used 5348
_cell_measurement_temperature 293
_cell_measurement_theta_max 27.47
_cell_measurement_theta_min 2.41
_cell_volume 841.1(3)
_computing_molecular_graphics 'Olex2 (Dolomanov et al., 2009)'
_computing_publication_material 'Olex2 (Dolomanov et al., 2009)'
_computing_structure_refinement 'XL (Sheldrick, 2008)'
_computing_structure_solution 'olex2.solve (Bourhis et al., 2013)'
_diffrn_ambient_temperature 293
_diffrn_measured_fraction_theta_full 0.996
_diffrn_measured_fraction_theta_max 0.996
_diffrn_measurement_device_type 'Bruker APEX-II CCD'
_diffrn_measurement_method '\f and \w scans'
_diffrn_radiation_monochromator graphite
_diffrn_radiation_type MoK\a
_diffrn_radiation_wavelength 0.71073
_diffrn_reflns_av_R_equivalents 0.0268
_diffrn_reflns_av_unetI/netI 0.0308
_diffrn_reflns_limit_h_max 9
_diffrn_reflns_limit_h_min -9
_diffrn_reflns_limit_k_max 13
_diffrn_reflns_limit_k_min -13
_diffrn_reflns_limit_l_max 14
_diffrn_reflns_limit_l_min -14
_diffrn_reflns_number 10544
_diffrn_reflns_theta_full 27.51
_diffrn_reflns_theta_max 27.51
_diffrn_reflns_theta_min 1.90
_diffrn_source 'fine-focus sealed tube'
_diffrn_standards_number 0
_exptl_absorpt_coefficient_mu 1.496
_exptl_crystal_colour 'dark blue'
_exptl_crystal_colour_modifier dark
_exptl_crystal_colour_primary blue
_exptl_crystal_density_diffrn 1.703
_exptl_crystal_density_meas .
_exptl_crystal_density_method 'not measured'
_exptl_crystal_description cube
_exptl_crystal_F_000 438
_exptl_crystal_size_max 0.22
_exptl_crystal_size_mid 0.2
_exptl_crystal_size_min 0.15
_refine_diff_density_max 0.359
_refine_diff_density_min -0.318
_refine_diff_density_rms 0.071
_refine_ls_extinction_method none
_refine_ls_goodness_of_fit_ref 1.072
_refine_ls_hydrogen_treatment mixed
_refine_ls_matrix_type full
_refine_ls_number_parameters 239
_refine_ls_number_reflns 3857
_refine_ls_number_restraints 2
_refine_ls_restrained_S_all 1.072
_refine_ls_R_factor_all 0.0353
_refine_ls_R_factor_gt 0.0292
_refine_ls_shift/su_max 0.001
_refine_ls_shift/su_mean 0.000
_refine_ls_structure_factor_coef Fsqd
_refine_ls_weighting_details 'calc w=1/[\s^2^(Fo^2^)+(0.0435P)^2^+0.3138P] where P=(Fo^2^+2Fc^2^)/3'
_refine_ls_weighting_scheme calc
_refine_ls_wR_factor_gt 0.0810
_refine_ls_wR_factor_ref 0.0845
_reflns_number_gt 3406
_reflns_number_total 3857
_reflns_threshold_expression >2sigma(I)
_cod_data_source_file ICA-2020-499-119186.cif
_cod_data_source_block gy283
_cod_database_code 1565688
_olex2_refinement_description
;
1. Fixed Uiso
 At 1.2 times of:
  All C(H) groups, H1 of N1
 At 1.5 times of:
  All C(H,H,H) groups, H3 of N3
2. Restrained distances
 O3-H3
 0.85 with sigma of 0.01
 C15-H3
 1.903 with sigma of 0.02
3.a Aromatic/amide H refined with riding coordinates:
 N1(H1), C6(H6), C10(H10), C13(H13), C3(H3A), C4(H4), C8(H8), C5(H5), C2(H2),
 C12(H12)
3.b Idealised Me refined as rotating group:
 C15(H15A,H15B,H15C)
;

loop_
_space_group_symop_id
_space_group_symop_operation_xyz
1 'x, y, z'
2 '-x, -y, -z'

loop_
_atom_site_label
_atom_site_type_symbol
_atom_site_fract_x
_atom_site_fract_y
_atom_site_fract_z
_atom_site_U_iso_or_equiv
_atom_site_adp_type
_atom_site_occupancy
_atom_site_symmetry_multiplicity
_atom_site_calc_flag
_atom_site_disorder_assembly
_atom_site_disorder_group
_atom_site_refinement_flags_posn
Cu1 Cu 0.05150(3) 0.39633(2) 0.56317(2) 0.02862(9) Uani 1 1 d . . .
Cl1 Cl 0.70800(8) 0.39170(7) 0.12150(6) 0.05015(16) Uani 1 1 d . . .
O3 O -0.1541(2) 0.22306(15) 0.45501(15) 0.0410(4) Uani 1 1 d . . D
O1 O 0.0346(2) 0.33056(15) 0.71463(14) 0.0367(3) Uani 1 1 d . . .
O2 O 0.11461(19) 0.47361(14) 0.42590(13) 0.0315(3) Uani 1 1 d . . .
N2 N 0.2638(2) 0.31176(15) 0.56174(15) 0.0276(3) Uani 1 1 d . . .
N1 N 0.2810(2) 0.24949(17) 0.65887(16) 0.0319(4) Uani 1 1 d . . .
H1 H 0.3640 0.2029 0.6677 0.038 Uiso 1 1 calc . . R
C6 C 0.3228(3) 0.1700(2) 0.8949(2) 0.0412(5) Uani 1 1 d . . .
H6 H 0.4202 0.1653 0.8492 0.049 Uiso 1 1 calc . . R
C10 C 0.5193(3) 0.3554(2) 0.3097(2) 0.0320(4) Uani 1 1 d . . .
H10 H 0.6041 0.3038 0.3273 0.038 Uiso 1 1 calc . . R
C13 C 0.2700(3) 0.5097(2) 0.2568(2) 0.0380(5) Uani 1 1 d . . .
H13 H 0.1873 0.5622 0.2378 0.046 Uiso 1 1 calc . . R
C3 C 0.0315(4) 0.1806(3) 1.0301(3) 0.0593(7) Uani 1 1 d . . .
H3A H -0.0667 0.1833 1.0752 0.071 Uiso 1 1 calc . . R
C4 C 0.1844(4) 0.1361(2) 1.0737(2) 0.0509(6) Uani 1 1 d . . .
H4 H 0.1899 0.1102 1.1489 0.061 Uiso 1 1 calc . . R
C11 C 0.5326(3) 0.4142(2) 0.2121(2) 0.0336(4) Uani 1 1 d . . .
C8 C 0.3818(3) 0.30631(19) 0.48560(19) 0.0303(4) Uani 1 1 d . . .
H8 H 0.4738 0.2579 0.4961 0.036 Uiso 1 1 calc . . R
C9 C 0.3787(3) 0.37189(18) 0.38438(18) 0.0272(4) Uani 1 1 d . . .
C5 C 0.3282(4) 0.1302(2) 1.0061(2) 0.0474(6) Uani 1 1 d . . .
H5 H 0.4301 0.0991 1.0353 0.057 Uiso 1 1 calc . . R
C14 C 0.2510(3) 0.45210(18) 0.35768(18) 0.0275(4) Uani 1 1 d . . .
C1 C 0.1702(3) 0.2172(2) 0.85197(19) 0.0323(4) Uani 1 1 d . . .
C2 C 0.0247(4) 0.2210(3) 0.9199(2) 0.0475(6) Uani 1 1 d . . .
H2 H -0.0782 0.2510 0.8908 0.057 Uiso 1 1 calc . . R
C7 C 0.1586(3) 0.26756(19) 0.73776(18) 0.0302(4) Uani 1 1 d . . .
C12 C 0.4078(3) 0.4912(2) 0.1841(2) 0.0393(5) Uani 1 1 d . . .
H12 H 0.4166 0.5301 0.1169 0.047 Uiso 1 1 calc . . R
C15 C -0.1098(4) 0.1428(3) 0.3444(3) 0.0617(7) Uani 1 1 d . . D
H15A H -0.2185 0.0863 0.2980 0.093 Uiso 1 1 calc . . GR
H15B H -0.0232 0.0908 0.3671 0.093 Uiso 1 1 calc . . GR
H15C H -0.0581 0.1975 0.2938 0.093 Uiso 1 1 calc . . GR
O5 O 0.5720(3) -0.0257(2) 0.7042(2) 0.0777(7) Uani 1 1 d . . .
O4 O 0.6094(2) 0.16210(18) 0.6591(2) 0.0553(5) Uani 1 1 d . . .
O6 O 0.7465(3) 0.0129(2) 0.5697(3) 0.0816(7) Uani 1 1 d . . .
N3 N 0.6419(3) 0.04783(19) 0.64543(19) 0.0411(4) Uani 1 1 d . . .
H3 H -0.185(4) 0.1758(19) 0.5032(18) 0.062 Uiso 1 1 d . . DR

loop_
_atom_site_aniso_label
_atom_site_aniso_U_11
_atom_site_aniso_U_22
_atom_site_aniso_U_33
_atom_site_aniso_U_23
_atom_site_aniso_U_13
_atom_site_aniso_U_12
Cu1 0.03100(14) 0.03370(15) 0.02881(14) 0.01423(10) 0.00796(9) 0.01726(10)
Cl1 0.0463(3) 0.0642(4) 0.0528(3) 0.0232(3) 0.0281(3) 0.0222(3)
O3 0.0425(9) 0.0403(9) 0.0417(9) 0.0128(7) 0.0091(7) 0.0048(7)
O1 0.0392(8) 0.0484(9) 0.0346(7) 0.0206(7) 0.0117(6) 0.0261(7)
O2 0.0356(7) 0.0367(7) 0.0336(7) 0.0180(6) 0.0142(6) 0.0218(6)
N2 0.0319(8) 0.0285(8) 0.0280(8) 0.0127(6) 0.0058(6) 0.0129(6)
N1 0.0362(9) 0.0360(9) 0.0341(9) 0.0199(7) 0.0088(7) 0.0195(7)
C6 0.0472(13) 0.0480(13) 0.0360(11) 0.0160(10) 0.0068(9) 0.0229(10)
C10 0.0306(10) 0.0326(10) 0.0373(10) 0.0100(8) 0.0088(8) 0.0140(8)
C13 0.0438(12) 0.0443(12) 0.0382(11) 0.0213(9) 0.0138(9) 0.0246(10)
C3 0.0744(19) 0.0744(19) 0.0499(14) 0.0351(14) 0.0296(14) 0.0344(15)
C4 0.0785(18) 0.0491(14) 0.0331(11) 0.0195(10) 0.0085(12) 0.0216(13)
C11 0.0341(10) 0.0359(11) 0.0351(10) 0.0099(8) 0.0142(8) 0.0108(8)
C8 0.0300(10) 0.0300(10) 0.0350(10) 0.0102(8) 0.0056(8) 0.0141(8)
C9 0.0281(9) 0.0266(9) 0.0294(9) 0.0078(7) 0.0063(7) 0.0099(7)
C5 0.0611(15) 0.0485(14) 0.0379(12) 0.0173(10) -0.0028(11) 0.0232(12)
C14 0.0307(9) 0.0271(9) 0.0275(9) 0.0070(7) 0.0071(7) 0.0117(7)
C1 0.0410(11) 0.0304(10) 0.0292(9) 0.0101(8) 0.0047(8) 0.0138(8)
C2 0.0513(14) 0.0614(15) 0.0450(13) 0.0277(12) 0.0177(11) 0.0278(12)
C7 0.0341(10) 0.0304(10) 0.0293(9) 0.0095(8) 0.0051(8) 0.0120(8)
C12 0.0472(13) 0.0449(12) 0.0370(11) 0.0209(10) 0.0171(10) 0.0196(10)
C15 0.0584(17) 0.0590(17) 0.0592(17) -0.0053(14) 0.0069(14) 0.0134(13)
O5 0.0978(17) 0.0665(13) 0.0896(16) 0.0494(13) 0.0354(14) 0.0194(12)
O4 0.0441(9) 0.0475(10) 0.0888(14) 0.0325(10) 0.0183(9) 0.0232(8)
O6 0.0878(16) 0.0677(14) 0.1091(19) 0.0275(13) 0.0558(15) 0.0374(12)
N3 0.0391(10) 0.0412(10) 0.0503(11) 0.0201(9) 0.0077(8) 0.0151(8)

loop_
_atom_type_symbol
_atom_type_description
_atom_type_scat_dispersion_real
_atom_type_scat_dispersion_imag
_atom_type_scat_source
C C 0.0030 0.0020 'International Tables Vol C Tables 4.2.6.8 and 6.1.1.4'
H H 0.0000 0.0000 'International Tables Vol C Tables 4.2.6.8 and 6.1.1.4'
Cl Cl 0.1480 0.1590 'International Tables Vol C Tables 4.2.6.8 and 6.1.1.4'
Cu Cu 0.3200 1.2650 'International Tables Vol C Tables 4.2.6.8 and 6.1.1.4'
N N 0.0060 0.0030 'International Tables Vol C Tables 4.2.6.8 and 6.1.1.4'
O O 0.0110 0.0060 'International Tables Vol C Tables 4.2.6.8 and 6.1.1.4'

loop_
_geom_angle_atom_site_label_1
_geom_angle_atom_site_label_2
_geom_angle_atom_site_label_3
_geom_angle
_geom_angle_site_symmetry_1
_geom_angle_site_symmetry_3
O3 Cu1 Cu1 100.33(4) . 2_566
O1 Cu1 Cu1 143.41(4) . 2_566
O1 Cu1 O3 89.73(6) . .
O1 Cu1 O2 104.59(6) . 2_566
O2 Cu1 Cu1 40.59(4) . 2_566
O2 Cu1 Cu1 39.64(4) 2_566 2_566
O2 Cu1 O3 96.77(6) 2_566 .
O2 Cu1 O3 99.02(6) . .
O2 Cu1 O1 169.52(6) . .
O2 Cu1 O2 80.24(6) . 2_566
N2 Cu1 Cu1 131.29(5) . 2_566
N2 Cu1 O3 97.85(7) . .
N2 Cu1 O1 80.90(6) . .
N2 Cu1 O2 92.12(6) . .
N2 Cu1 O2 164.40(7) . 2_566
Cu1 O3 H3 108.9(18) . .
C15 O3 Cu1 119.03(15) . .
C15 O3 H3 109.1(15) . .
C7 O1 Cu1 113.66(13) . .
Cu1 O2 Cu1 99.76(6) . 2_566
C14 O2 Cu1 132.37(11) . 2_566
C14 O2 Cu1 127.33(11) . .
N1 N2 Cu1 111.62(12) . .
C8 N2 Cu1 129.35(13) . .
C8 N2 N1 119.03(15) . .
N2 N1 H1 122.7 . .
C7 N1 N2 114.66(15) . .
C7 N1 H1 122.7 . .
C5 C6 H6 120.3 . .
C5 C6 C1 119.5(2) . .
C1 C6 H6 120.3 . .
C11 C10 H10 119.5 . .
C11 C10 C9 120.93(18) . .
C9 C10 H10 119.5 . .
C14 C13 H13 118.9 . .
C12 C13 H13 118.9 . .
C12 C13 C14 122.12(18) . .
C4 C3 H3A 120.0 . .
C2 C3 H3A 120.0 . .
C2 C3 C4 120.0(3) . .
C3 C4 H4 120.0 . .
C5 C4 C3 120.0(2) . .
C5 C4 H4 120.0 . .
C10 C11 Cl1 119.81(16) . .
C10 C11 C12 120.57(19) . .
C12 C11 Cl1 119.62(16) . .
N2 C8 H8 118.5 . .
N2 C8 C9 122.95(17) . .
C9 C8 H8 118.5 . .
C10 C9 C8 115.35(17) . .
C10 C9 C14 119.09(17) . .
C14 C9 C8 125.54(17) . .
C6 C5 H5 119.7 . .
C4 C5 C6 120.6(2) . .
C4 C5 H5 119.7 . .
O2 C14 C13 119.80(16) . .
O2 C14 C9 122.36(17) . .
C13 C14 C9 117.84(17) . .
C6 C1 C7 122.5(2) . .
C2 C1 C6 119.5(2) . .
C2 C1 C7 117.98(18) . .
C3 C2 C1 120.5(2) . .
C3 C2 H2 119.8 . .
C1 C2 H2 119.8 . .
O1 C7 N1 118.99(17) . .
O1 C7 C1 120.24(18) . .
N1 C7 C1 120.75(17) . .
C13 C12 C11 119.45(19) . .
C13 C12 H12 120.3 . .
C11 C12 H12 120.3 . .
O3 C15 H15A 109.5 . .
O3 C15 H15B 109.5 . .
O3 C15 H15C 109.5 . .
H15A C15 H15B 109.5 . .
H15A C15 H15C 109.5 . .
H15B C15 H15C 109.5 . .
O5 N3 O4 120.8(2) . .
O5 N3 O6 121.6(2) . .
O6 N3 O4 117.6(2) . .

loop_
_geom_bond_atom_site_label_1
_geom_bond_atom_site_label_2
_geom_bond_distance
_geom_bond_site_symmetry_2
Cu1 Cu1 3.0038(6) 2_566
Cu1 O3 2.2396(16) .
Cu1 O1 1.9601(14) .
Cu1 O2 1.9833(13) 2_566
Cu1 O2 1.9447(14) .
Cu1 N2 1.9366(16) .
Cl1 C11 1.744(2) .
O3 C15 1.431(3) .
O3 H3 0.837(10) .
O1 C7 1.258(2) .
O2 Cu1 1.9833(13) 2_566
O2 C14 1.348(2) .
N2 N1 1.384(2) .
N2 C8 1.281(3) .
N1 H1 0.8600 .
N1 C7 1.334(3) .
C6 H6 0.9300 .
C6 C5 1.385(3) .
C6 C1 1.393(3) .
C10 H10 0.9300 .
C10 C11 1.366(3) .
C10 C9 1.411(3) .
C13 H13 0.9300 .
C13 C14 1.395(3) .
C13 C12 1.382(3) .
C3 H3A 0.9300 .
C3 C4 1.383(4) .
C3 C2 1.377(3) .
C4 H4 0.9300 .
C4 C5 1.373(4) .
C11 C12 1.384(3) .
C8 H8 0.9300 .
C8 C9 1.442(3) .
C9 C14 1.421(3) .
C5 H5 0.9300 .
C1 C2 1.386(3) .
C1 C7 1.475(3) .
C2 H2 0.9300 .
C12 H12 0.9300 .
C15 H15A 0.9600 .
C15 H15B 0.9600 .
C15 H15C 0.9600 .
O5 N3 1.216(3) .
O4 N3 1.253(3) .
O6 N3 1.240(3) .

loop_
_geom_torsion_atom_site_label_1
_geom_torsion_atom_site_label_2
_geom_torsion_atom_site_label_3
_geom_torsion_atom_site_label_4
_geom_torsion
_geom_torsion_site_symmetry_1
_geom_torsion_site_symmetry_2
_geom_torsion_site_symmetry_3
_geom_torsion_site_symmetry_4
Cu1 Cu1 O3 C15 89.57(19) 2_566 . . .
Cu1 Cu1 O1 C7 -155.63(12) 2_566 . . .
Cu1 Cu1 O2 C14 172.4(2) 2_566 . . .
Cu1 Cu1 N2 N1 163.14(10) 2_566 . . .
Cu1 Cu1 N2 C8 -17.4(2) 2_566 . . .
Cu1 O1 C7 N1 -1.7(2) . . . .
Cu1 O1 C7 C1 176.97(15) . . . .
Cu1 O2 C14 C13 -14.2(3) 2_566 . . .
Cu1 O2 C14 C13 175.91(15) . . . .
Cu1 O2 C14 C9 -4.1(3) . . . .
Cu1 O2 C14 C9 165.79(14) 2_566 . . .
Cu1 N2 N1 C7 -4.5(2) . . . .
Cu1 N2 C8 C9 2.8(3) . . . .
Cl1 C11 C12 C13 -179.42(18) . . . .
O3 Cu1 O1 C7 97.24(15) . . . .
O3 Cu1 O2 Cu1 95.39(7) . . . 2_566
O3 Cu1 O2 C14 -92.20(16) . . . .
O3 Cu1 N2 N1 -85.63(13) . . . .
O3 Cu1 N2 C8 93.84(18) . . . .
O1 Cu1 O3 C15 -125.82(19) . . . .
O1 Cu1 O2 Cu1 -118.4(3) . . . 2_566
O1 Cu1 O2 C14 54.1(4) . . . .
O1 Cu1 N2 N1 2.83(13) . . . .
O1 Cu1 N2 C8 -177.70(19) . . . .
O2 Cu1 O3 C15 48.38(19) . . . .
O2 Cu1 O3 C15 129.52(19) 2_566 . . .
O2 Cu1 O1 C7 -49.5(4) . . . .
O2 Cu1 O1 C7 -165.83(14) 2_566 . . .
O2 Cu1 O2 Cu1 0.0 2_566 . . 2_566
O2 Cu1 O2 C14 172.4(2) 2_566 . . .
O2 Cu1 N2 N1 114.9(2) 2_566 . . .
O2 Cu1 N2 N1 174.96(13) . . . .
O2 Cu1 N2 C8 -5.56(19) . . . .
O2 Cu1 N2 C8 -65.7(3) 2_566 . . .
N2 Cu1 O3 C15 -45.04(19) . . . .
N2 Cu1 O1 C7 -0.76(15) . . . .
N2 Cu1 O2 Cu1 -166.32(7) . . . 2_566
N2 Cu1 O2 C14 6.10(17) . . . .
N2 N1 C7 O1 4.2(3) . . . .
N2 N1 C7 C1 -174.44(17) . . . .
N2 C8 C9 C10 179.95(19) . . . .
N2 C8 C9 C14 1.7(3) . . . .
N1 N2 C8 C9 -177.77(17) . . . .
C6 C1 C2 C3 1.1(4) . . . .
C6 C1 C7 O1 -167.1(2) . . . .
C6 C1 C7 N1 11.5(3) . . . .
C10 C11 C12 C13 0.8(4) . . . .
C10 C9 C14 O2 -179.15(18) . . . .
C10 C9 C14 C13 0.9(3) . . . .
C3 C4 C5 C6 0.8(4) . . . .
C4 C3 C2 C1 0.1(5) . . . .
C11 C10 C9 C8 -179.05(19) . . . .
C11 C10 C9 C14 -0.7(3) . . . .
C8 N2 N1 C7 175.93(18) . . . .
C8 C9 C14 O2 -1.0(3) . . . .
C8 C9 C14 C13 179.0(2) . . . .
C9 C10 C11 Cl1 -179.94(16) . . . .
C9 C10 C11 C12 -0.1(3) . . . .
C5 C6 C1 C2 -1.4(4) . . . .
C5 C6 C1 C7 176.9(2) . . . .
C14 C13 C12 C11 -0.6(4) . . . .
C1 C6 C5 C4 0.4(4) . . . .
C2 C3 C4 C5 -1.0(5) . . . .
C2 C1 C7 O1 11.2(3) . . . .
C2 C1 C7 N1 -170.2(2) . . . .
C7 C1 C2 C3 -177.2(2) . . . .
C12 C13 C14 O2 179.8(2) . . . .
C12 C13 C14 C9 -0.2(3) . . . .
